data_7223874
loop_
_publ_author_name
'Francos, Javier'
'Garc\'ia-Garrido, Sergio E'
'Borge, Javier'
'Su\'arez, Francisco J'
'Cadierno, Victorio'

_publ_section_title
;
 Butadiene dyes based on 3-(dicyanomethylidene)indan-1-one and
 1,3-bis(dicyanomethylidene)indane: Synthesis, characterization and
 solvatochromic behaviour
;
_journal_name_full 'RSC Adv.'
_journal_paper_doi 10.1039/C5RA27005G
_journal_year 2016
_chemical_formula_moiety 'C30 H14 F2 N4'
_chemical_formula_sum 'C30 H14 F2 N4'
_chemical_formula_weight 468.45
_space_group_crystal_system triclinic
_space_group_IT_number 2
_space_group_name_Hall '-P 1'
_space_group_name_H-M_alt 'P -1'
_symmetry_space_group_name_Hall '-P 1'
_symmetry_space_group_name_H-M 'P -1'
_atom_sites_solution_hydrogens difmap
_audit_creation_method SHELXL-2014/7
_audit_update_record
;
2015-12-15 deposited with the CCDC.
2016-01-08 downloaded from the CCDC.
;
_cell_angle_alpha 89.248(2)
_cell_angle_beta 89.554(3)
_cell_angle_gamma 80.152(3)
_cell_formula_units_Z 2
_cell_length_a 5.4077(2)
_cell_length_b 9.7318(3)
_cell_length_c 22.3871(6)
_cell_measurement_reflns_used 9211
_cell_measurement_temperature 297(3)
_cell_measurement_theta_max 73.7600
_cell_measurement_theta_min 3.9420
_cell_volume 1160.68(6)
_computing_structure_refinement 'SHELXL-2014/7 (Sheldrick, 2014)'
_diffrn_ambient_temperature 297(3)
_diffrn_measured_fraction_theta_full 0.997
_diffrn_measured_fraction_theta_max 0.969
_diffrn_measurement_device_type 'Xcalibur, Onyx, Nova'
_diffrn_radiation_type CuK\a
_diffrn_radiation_wavelength 1.54184
_diffrn_reflns_av_R_equivalents 0.0272
_diffrn_reflns_av_unetI/netI 0.0229
_diffrn_reflns_laue_measured_fraction_full 0.997
_diffrn_reflns_laue_measured_fraction_max 0.969
_diffrn_reflns_limit_h_max 6
_diffrn_reflns_limit_h_min -6
_diffrn_reflns_limit_k_max 11
_diffrn_reflns_limit_k_min -12
_diffrn_reflns_limit_l_max 27
_diffrn_reflns_limit_l_min -26
_diffrn_reflns_number 13086
_diffrn_reflns_point_group_measured_fraction_full 0.997
_diffrn_reflns_point_group_measured_fraction_max 0.969
_diffrn_reflns_theta_full 67.684
_diffrn_reflns_theta_max 74.375
_diffrn_reflns_theta_min 3.950
_diffrn_source 'sealed X-ray tube'
_exptl_absorpt_coefficient_mu 0.757
_exptl_absorpt_correction_T_max 0.931
_exptl_absorpt_correction_T_min 0.620
_exptl_absorpt_correction_type gaussian
_exptl_absorpt_process_details
;
CrysAlisPro, Agilent Technologies,
Version 1.171.37.35 (release 13-08-2014 CrysAlis171 .NET)
(compiled Aug 13 2014,18:06:01)
Numerical absorption correction based on gaussian integration over
            a multifaceted crystal model
Empirical absorption correction using spherical harmonics,
 implemented in SCALE3 ABSPACK scaling algorithm.
;
_exptl_crystal_colour Orange
_exptl_crystal_density_diffrn 1.340
_exptl_crystal_description Needle
_exptl_crystal_F_000 480
_exptl_crystal_size_max 0.314
_exptl_crystal_size_mid 0.113
_exptl_crystal_size_min 0.045
_refine_diff_density_max 0.139
_refine_diff_density_min -0.218
_refine_diff_density_rms 0.055
_refine_ls_extinction_method none
_refine_ls_goodness_of_fit_ref 1.040
_refine_ls_hydrogen_treatment refall
_refine_ls_matrix_type full
_refine_ls_number_parameters 381
_refine_ls_number_reflns 4584
_refine_ls_number_restraints 0
_refine_ls_restrained_S_all 1.040
_refine_ls_R_factor_all 0.0487
_refine_ls_R_factor_gt 0.0446
_refine_ls_shift/su_max 0.000
_refine_ls_shift/su_mean 0.000
_refine_ls_structure_factor_coef Fsqd
_refine_ls_weighting_details 'w=1/[\s^2^(Fo^2^)+(0.0744P)^2^+0.1323P] where P=(Fo^2^+2Fc^2^)/3'
_refine_ls_weighting_scheme calc
_refine_ls_wR_factor_gt 0.1175
_refine_ls_wR_factor_ref 0.1248
_reflns_Friedel_coverage 0.000
_reflns_number_gt 4113
_reflns_number_total 4584
_reflns_threshold_expression 'I > 2\s(I)'
_cod_data_source_file c5ra27005g2.cif
_cod_data_source_block 5b
_cod_database_code 7223874
_shelx_shelxl_version_number 2014/7
_shelx_space_group_comment
;
The symmetry employed for this shelxl refinement is uniquely defined
by the following loop, which should always be used as a source of
symmetry information in preference to the above space-group names.
They are only intended as comments.
;
_shelx_estimated_absorpt_t_min 0.928
_shelx_estimated_absorpt_t_max 0.970

loop_
_space_group_symop_operation_xyz
'x, y, z'
'-x, -y, -z'

loop_
_atom_site_label
_atom_site_type_symbol
_atom_site_fract_x
_atom_site_fract_y
_atom_site_fract_z
_atom_site_U_iso_or_equiv
_atom_site_adp_type
_atom_site_occupancy
_atom_site_site_symmetry_order
_atom_site_calc_flag
C17 C -0.0050(2) 0.96788(12) 0.27177(5) 0.0461(3) Uani 1 1 d
H16 H -0.048(3) 0.7624(16) 0.2832(6) 0.052(4) Uiso 1 1 d
H17 H 0.066(3) 1.0288(16) 0.2436(7) 0.051(4) Uiso 1 1 d
H20 H 0.021(3) 0.9670(19) 0.4420(8) 0.067(5) Uiso 1 1 d
H24 H -0.457(3) 0.8812(16) 0.3130(7) 0.059(4) Uiso 1 1 d
H30 H -0.333(3) 1.2014(17) 0.4039(7) 0.064(4) Uiso 1 1 d
H26 H 0.295(3) 1.1567(17) 0.2928(7) 0.062(4) Uiso 1 1 d
H4 H 0.427(3) 0.4023(18) 0.1291(7) 0.061(4) Uiso 1 1 d
H27 H 0.363(4) 1.380(2) 0.3169(9) 0.082(5) Uiso 1 1 d
H23 H -0.631(4) 0.736(2) 0.3814(8) 0.074(5) Uiso 1 1 d
H7 H 0.508(4) 0.854(2) 0.0545(8) 0.078(5) Uiso 1 1 d
H6 H 0.776(4) 0.658(2) 0.0187(9) 0.091(6) Uiso 1 1 d
H21 H -0.160(4) 0.824(2) 0.5108(9) 0.090(6) Uiso 1 1 d
H5 H 0.741(4) 0.432(2) 0.0546(9) 0.085(6) Uiso 1 1 d
H29 H -0.253(4) 1.423(2) 0.4286(9) 0.077(5) Uiso 1 1 d
F2 F 0.0893(2) 1.54945(10) 0.38944(6) 0.0939(4) Uani 1 1 d
C2 C 0.0976(2) 0.62869(12) 0.18273(5) 0.0441(3) Uani 1 1 d
C19 C -0.1976(2) 0.93569(11) 0.37074(5) 0.0432(3) Uani 1 1 d
C18 C -0.0719(2) 1.01733(12) 0.32717(5) 0.0432(3) Uani 1 1 d
C1 C 0.0417(2) 0.77778(12) 0.19692(5) 0.0442(3) Uani 1 1 d
C16 C -0.0125(2) 0.82906(12) 0.25258(5) 0.0451(3) Uani 1 1 d
C30 C -0.1808(3) 1.23656(13) 0.38573(6) 0.0500(3) Uani 1 1 d
C3 C 0.2924(3) 0.61380(13) 0.13624(5) 0.0484(3) Uani 1 1 d
C25 C -0.0230(2) 1.15601(12) 0.34503(5) 0.0441(3) Uani 1 1 d
C20 C -0.1147(3) 0.91988(14) 0.42977(6) 0.0530(3) Uani 1 1 d
F1 F -0.5074(3) 0.68689(13) 0.48903(5) 0.1081(5) Uani 1 1 d
C26 C 0.1777(3) 1.21210(13) 0.32057(6) 0.0523(3) Uani 1 1 d
N1 N -0.4172(3) 0.58367(15) 0.27338(6) 0.0686(3) Uani 1 1 d
C11 C -0.2404(3) 0.56148(13) 0.24390(6) 0.0517(3) Uani 1 1 d
C29 C -0.1439(3) 1.36927(14) 0.40084(7) 0.0591(3) Uani 1 1 d
C13 C 0.0127(3) 0.97794(13) 0.12427(6) 0.0539(3) Uani 1 1 d
C9 C 0.1248(3) 0.85014(12) 0.14437(5) 0.0472(3) Uani 1 1 d
C24 C -0.3937(2) 0.86884(13) 0.35366(6) 0.0499(3) Uani 1 1 d
C10 C -0.0273(2) 0.52949(12) 0.20512(5) 0.0474(3) Uani 1 1 d
C27 C 0.2162(3) 1.34433(15) 0.33565(7) 0.0592(3) Uani 1 1 d
C12 C 0.0233(3) 0.38769(13) 0.18642(7) 0.0584(3) Uani 1 1 d
C23 C -0.5000(3) 0.78512(16) 0.39329(7) 0.0617(4) Uani 1 1 d
C28 C 0.0533(3) 1.41955(13) 0.37532(7) 0.0608(4) Uani 1 1 d
C4 C 0.4460(3) 0.49574(15) 0.11410(6) 0.0585(3) Uani 1 1 d
C8 C 0.3145(3) 0.74727(13) 0.11420(5) 0.0512(3) Uani 1 1 d
C22 C -0.4084(3) 0.77048(16) 0.45025(7) 0.0668(4) Uani 1 1 d
C21 C -0.2200(4) 0.83657(16) 0.46977(6) 0.0663(4) Uani 1 1 d
N2 N 0.0520(3) 0.27472(14) 0.17163(9) 0.0866(5) Uani 1 1 d
C7 C 0.4914(3) 0.76379(17) 0.07050(6) 0.0651(4) Uani 1 1 d
C14 C -0.2190(3) 1.04435(15) 0.14999(7) 0.0644(4) Uani 1 1 d
C15 C 0.1017(4) 1.04649(17) 0.07356(7) 0.0720(4) Uani 1 1 d
C5 C 0.6234(3) 0.51390(19) 0.07116(7) 0.0692(4) Uani 1 1 d
C6 C 0.6472(4) 0.6452(2) 0.04987(7) 0.0737(4) Uani 1 1 d
N3 N -0.4095(3) 1.0896(2) 0.17042(10) 0.1021(6) Uani 1 1 d
N4 N 0.1685(5) 1.1033(2) 0.03348(8) 0.1127(7) Uani 1 1 d

loop_
_atom_site_aniso_label
_atom_site_aniso_U_11
_atom_site_aniso_U_22
_atom_site_aniso_U_33
_atom_site_aniso_U_23
_atom_site_aniso_U_13
_atom_site_aniso_U_12
C17 0.0593(7) 0.0391(6) 0.0432(6) -0.0013(4) 0.0036(5) -0.0178(5)
F2 0.1157(9) 0.0480(5) 0.1273(9) -0.0232(5) 0.0104(7) -0.0393(5)
C2 0.0557(7) 0.0387(6) 0.0400(5) -0.0022(4) -0.0024(5) -0.0132(5)
C19 0.0505(6) 0.0364(5) 0.0440(6) -0.0055(4) 0.0040(5) -0.0109(5)
C18 0.0495(6) 0.0368(5) 0.0449(6) -0.0013(4) -0.0009(5) -0.0116(5)
C1 0.0557(7) 0.0363(5) 0.0434(6) -0.0008(4) 0.0036(5) -0.0156(5)
C16 0.0560(7) 0.0385(6) 0.0434(6) -0.0014(4) 0.0054(5) -0.0158(5)
C30 0.0596(7) 0.0415(6) 0.0514(6) -0.0046(5) 0.0024(5) -0.0152(5)
C3 0.0604(7) 0.0456(6) 0.0412(6) -0.0061(5) 0.0009(5) -0.0146(5)
C25 0.0516(6) 0.0374(5) 0.0451(6) -0.0005(4) -0.0025(5) -0.0130(5)
C20 0.0674(8) 0.0477(6) 0.0469(6) -0.0032(5) -0.0001(6) -0.0183(6)
F1 0.1589(12) 0.1000(8) 0.0813(7) 0.0058(6) 0.0446(7) -0.0694(8)
C26 0.0557(7) 0.0435(6) 0.0601(7) -0.0014(5) 0.0028(6) -0.0150(5)
N1 0.0746(8) 0.0700(8) 0.0680(7) -0.0055(6) 0.0116(6) -0.0319(7)
C11 0.0660(8) 0.0422(6) 0.0519(6) 0.0014(5) 0.0003(6) -0.0235(6)
C29 0.0760(9) 0.0410(6) 0.0619(8) -0.0101(6) 0.0039(7) -0.0139(6)
C13 0.0763(9) 0.0424(6) 0.0471(6) 0.0015(5) -0.0039(6) -0.0219(6)
C9 0.0639(7) 0.0419(6) 0.0403(6) -0.0027(4) 0.0021(5) -0.0219(5)
C24 0.0498(7) 0.0491(6) 0.0528(7) -0.0073(5) 0.0047(5) -0.0145(5)
C10 0.0603(7) 0.0359(6) 0.0483(6) 0.0008(4) -0.0023(5) -0.0145(5)
C27 0.0601(8) 0.0481(7) 0.0740(9) 0.0034(6) -0.0027(7) -0.0221(6)
C12 0.0670(8) 0.0400(7) 0.0705(8) -0.0001(6) -0.0008(7) -0.0155(6)
C23 0.0611(8) 0.0583(8) 0.0715(9) -0.0132(6) 0.0190(7) -0.0270(7)
C28 0.0767(9) 0.0369(6) 0.0731(8) -0.0049(6) -0.0075(7) -0.0215(6)
C4 0.0716(9) 0.0516(7) 0.0523(7) -0.0097(6) 0.0030(6) -0.0102(6)
C8 0.0675(8) 0.0487(6) 0.0408(6) -0.0053(5) 0.0047(5) -0.0196(6)
C22 0.0891(11) 0.0556(8) 0.0608(8) -0.0030(6) 0.0276(7) -0.0282(7)
C21 0.0966(12) 0.0599(8) 0.0458(7) 0.0009(6) 0.0068(7) -0.0231(8)
N2 0.0952(11) 0.0413(7) 0.1251(13) -0.0150(7) 0.0044(9) -0.0163(7)
C7 0.0852(10) 0.0662(9) 0.0487(7) -0.0048(6) 0.0160(7) -0.0271(8)
C14 0.0732(10) 0.0487(7) 0.0728(9) 0.0036(6) -0.0142(7) -0.0140(7)
C15 0.1110(13) 0.0570(8) 0.0535(8) 0.0093(6) -0.0041(8) -0.0309(8)
C5 0.0750(10) 0.0735(10) 0.0572(8) -0.0172(7) 0.0116(7) -0.0062(8)
C6 0.0843(11) 0.0843(11) 0.0545(8) -0.0112(7) 0.0224(7) -0.0205(9)
N3 0.0729(11) 0.0911(12) 0.1370(16) -0.0088(11) -0.0086(10) 0.0023(9)
N4 0.180(2) 0.0973(12) 0.0713(10) 0.0258(9) 0.0076(11) -0.0562(13)

loop_
_atom_type_symbol
_atom_type_description
_atom_type_scat_dispersion_real
_atom_type_scat_dispersion_imag
_atom_type_scat_source
C C 0.0181 0.0091 'International Tables Vol C Tables 4.2.6.8 and 6.1.1.4'
H H 0.0000 0.0000 'International Tables Vol C Tables 4.2.6.8 and 6.1.1.4'
F F 0.0727 0.0534 'International Tables Vol C Tables 4.2.6.8 and 6.1.1.4'
N N 0.0311 0.0180 'International Tables Vol C Tables 4.2.6.8 and 6.1.1.4'

loop_
_geom_angle_atom_site_label_1
_geom_angle_atom_site_label_2
_geom_angle_atom_site_label_3
_geom_angle
C18 C17 C16 124.86(11)
C18 C17 H17 118.2(9)
C16 C17 H17 116.7(9)
C10 C2 C3 128.11(11)
C10 C2 C1 125.27(11)
C3 C2 C1 106.35(10)
C24 C19 C20 118.38(11)
C24 C19 C18 121.31(11)
C20 C19 C18 120.27(11)
C17 C18 C25 120.27(10)
C17 C18 C19 121.39(10)
C25 C18 C19 118.34(10)
C16 C1 C2 124.54(10)
C16 C1 C9 128.08(10)
C2 C1 C9 105.34(10)
C1 C16 C17 126.54(11)
C1 C16 H16 116.5(9)
C17 C16 H16 116.8(9)
C29 C30 C25 121.31(12)
C29 C30 H30 117.6(9)
C25 C30 H30 121.0(9)
C4 C3 C8 120.44(12)
C4 C3 C2 130.88(12)
C8 C3 C2 108.67(11)
C30 C25 C26 118.02(11)
C30 C25 C18 120.70(11)
C26 C25 C18 121.25(11)
C21 C20 C19 120.71(13)
C21 C20 H20 120.6(10)
C19 C20 H20 118.7(10)
C27 C26 C25 120.94(13)
C27 C26 H26 119.2(10)
C25 C26 H26 119.8(10)
N1 C11 C10 176.89(14)
C28 C29 C30 118.32(13)
C28 C29 H29 121.5(11)
C30 C29 H29 120.2(12)
C9 C13 C14 120.23(12)
C9 C13 C15 123.14(14)
C14 C13 C15 116.34(14)
C13 C9 C1 124.64(12)
C13 C9 C8 128.53(11)
C1 C9 C8 105.96(10)
C23 C24 C19 121.34(13)
C23 C24 H24 119.4(9)
C19 C24 H24 119.2(9)
C2 C10 C12 122.82(12)
C2 C10 C11 122.68(11)
C12 C10 C11 114.09(11)
C28 C27 C26 118.54(13)
C28 C27 H27 123.7(11)
C26 C27 H27 117.8(11)
N2 C12 C10 176.83(17)
C22 C23 C24 118.03(13)
C22 C23 H23 120.1(11)
C24 C23 H23 121.8(11)
F2 C28 C29 118.68(14)
F2 C28 C27 118.47(14)
C29 C28 C27 122.85(12)
C5 C4 C3 118.20(14)
C5 C4 H4 121.8(9)
C3 C4 H4 120.0(9)
C7 C8 C3 120.72(13)
C7 C8 C9 131.08(13)
C3 C8 C9 108.20(11)
F1 C22 C23 118.58(15)
F1 C22 C21 118.43(15)
C23 C22 C21 122.99(13)
C22 C21 C20 118.52(14)
C22 C21 H21 120.7(12)
C20 C21 H21 120.8(12)
C6 C7 C8 118.13(15)
C6 C7 H7 120.0(11)
C8 C7 H7 121.9(11)
N3 C14 C13 175.67(17)
N4 C15 C13 178.6(2)
C6 C5 C4 121.46(15)
C6 C5 H5 117.5(12)
C4 C5 H5 121.0(12)
C5 C6 C7 121.04(15)
C5 C6 H6 121.2(12)
C7 C6 H6 117.7(12)

loop_
_geom_bond_atom_site_label_1
_geom_bond_atom_site_label_2
_geom_bond_distance
C17 C18 1.3601(16)
C17 C16 1.4303(16)
C17 H17 0.980(15)
F2 C28 1.3534(14)
C2 C10 1.3582(16)
C2 C3 1.4658(17)
C2 C1 1.4690(15)
C19 C24 1.3940(17)
C19 C20 1.3968(18)
C19 C18 1.4830(16)
C18 C25 1.4794(15)
C1 C16 1.3594(16)
C1 C9 1.4699(15)
C16 H16 0.978(15)
C30 C29 1.3868(17)
C30 C25 1.3967(18)
C30 H30 1.022(17)
C3 C4 1.3920(19)
C3 C8 1.4071(17)
C25 C26 1.4004(18)
C20 C21 1.3838(19)
C20 H20 0.971(18)
F1 C22 1.3512(16)
C26 C27 1.3847(18)
C26 H26 0.983(17)
N1 C11 1.1485(19)
C11 C10 1.4310(19)
C29 C28 1.366(2)
C29 H29 0.95(2)
C13 C9 1.3596(19)
C13 C14 1.429(2)
C13 C15 1.4306(19)
C9 C8 1.4718(18)
C24 C23 1.3837(19)
C24 H24 0.973(16)
C10 C12 1.4278(17)
C27 C28 1.373(2)
C27 H27 1.00(2)
C12 N2 1.1369(19)
C23 C22 1.369(2)
C23 H23 0.96(2)
C4 C5 1.384(2)
C4 H4 0.987(17)
C8 C7 1.3902(18)
C22 C21 1.371(2)
C21 H21 0.98(2)
C7 C6 1.390(2)
C7 H7 0.96(2)
C14 N3 1.143(2)
C15 N4 1.136(2)
C5 C6 1.384(3)
C5 H5 1.00(2)
C6 H6 1.00(2)

loop_
_geom_torsion_atom_site_label_1
_geom_torsion_atom_site_label_2
_geom_torsion_atom_site_label_3
_geom_torsion_atom_site_label_4
_geom_torsion
C16 C17 C18 C25 171.30(12)
C16 C17 C18 C19 -9.5(2)
C24 C19 C18 C17 -44.50(18)
C20 C19 C18 C17 133.08(13)
C24 C19 C18 C25 134.69(12)
C20 C19 C18 C25 -47.72(16)
C10 C2 C1 C16 42.5(2)
C3 C2 C1 C16 -143.08(13)
C10 C2 C1 C9 -152.67(12)
C3 C2 C1 C9 21.76(13)
C2 C1 C16 C17 162.76(12)
C9 C1 C16 C17 1.4(2)
C18 C17 C16 C1 176.76(13)
C10 C2 C3 C4 -19.0(2)
C1 C2 C3 C4 166.83(14)
C10 C2 C3 C8 162.18(13)
C1 C2 C3 C8 -12.04(14)
C29 C30 C25 C26 1.2(2)
C29 C30 C25 C18 -177.08(12)
C17 C18 C25 C30 149.55(13)
C19 C18 C25 C30 -29.66(17)
C17 C18 C25 C26 -28.67(18)
C19 C18 C25 C26 152.12(12)
C24 C19 C20 C21 1.8(2)
C18 C19 C20 C21 -175.82(13)
C30 C25 C26 C27 -0.9(2)
C18 C25 C26 C27 177.33(12)
C25 C30 C29 C28 -0.6(2)
C14 C13 C9 C1 -7.7(2)
C15 C13 C9 C1 178.77(13)
C14 C13 C9 C8 160.07(13)
C15 C13 C9 C8 -13.4(2)
C16 C1 C9 C13 -49.1(2)
C2 C1 C9 C13 146.80(12)
C16 C1 C9 C8 140.83(14)
C2 C1 C9 C8 -23.29(13)
C20 C19 C24 C23 -1.96(19)
C18 C19 C24 C23 175.67(12)
C3 C2 C10 C12 2.1(2)
C1 C2 C10 C12 175.30(12)
C3 C2 C10 C11 -170.12(12)
C1 C2 C10 C11 3.1(2)
C25 C26 C27 C28 0.1(2)
C19 C24 C23 C22 0.5(2)
C30 C29 C28 F2 179.44(14)
C30 C29 C28 C27 -0.2(2)
C26 C27 C28 F2 -179.20(14)
C26 C27 C28 C29 0.4(2)
C8 C3 C4 C5 1.5(2)
C2 C3 C4 C5 -177.26(14)
C4 C3 C8 C7 -0.7(2)
C2 C3 C8 C7 178.30(13)
C4 C3 C8 C9 178.34(12)
C2 C3 C8 C9 -2.66(14)
C13 C9 C8 C7 25.6(2)
C1 C9 C8 C7 -164.79(15)
C13 C9 C8 C3 -153.27(13)
C1 C9 C8 C3 16.30(14)
C24 C23 C22 F1 -178.76(14)
C24 C23 C22 C21 1.1(2)
F1 C22 C21 C20 178.64(15)
C23 C22 C21 C20 -1.2(3)
C19 C20 C21 C22 -0.3(2)
C3 C8 C7 C6 -0.8(2)
C9 C8 C7 C6 -179.55(15)
C3 C4 C5 C6 -0.8(2)
C4 C5 C6 C7 -0.6(3)
C8 C7 C6 C5 1.4(3)
